data_8107624
loop_
_publ_author_name
'Fujisawa, Kiyoshi'
'Ageishi, Keigo'
'Harakuni, Seigo'
'Tiekink, Edward R. T.'

_publ_section_title
;
 Crystal structure of
 [N(E),N&#x2032;(E)]-N,N&#x2032;-(1,4-phenylenedimethylidyne)bis-3,5-dimethyl-1H-pyrazol-4-amine
 di-methanol solvate, C18H20N6&#x00B7;2(CH3OH)
;
_journal_issue 5
_journal_name_full 'Zeitschrift f\"ur Kristallographie - New Crystal Structures'
_journal_page_first 1005
_journal_page_last 1008
_journal_paper_doi 10.1515/ncrs-2023-0322
_journal_volume 238
_journal_year 2023
_chemical_formula_moiety 'C18 H20 N6, 2(C H4 O)'
_chemical_formula_sum 'C20 H28 N6 O2'
_chemical_formula_weight 384.48
_space_group_crystal_system triclinic
_space_group_IT_number 2
_space_group_name_Hall '-P 1'
_space_group_name_H-M_alt 'P -1'
_atom_sites_solution_hydrogens mixed
_atom_sites_solution_primary direct
_atom_sites_solution_secondary difmap
_cell_angle_alpha 77.898(4)
_cell_angle_beta 89.301(4)
_cell_angle_gamma 76.601(4)
_cell_formula_units_Z 1
_cell_length_a 5.0063(2)
_cell_length_b 8.5627(5)
_cell_length_c 12.8216(6)
_cell_measurement_reflns_used 3368
_cell_measurement_temperature 178(2)
_cell_measurement_theta_max 27.50
_cell_measurement_theta_min 3.00
_cell_volume 522.40(5)
_computing_cell_refinement 'CrysAlis^PRO^ [1]'
_computing_data_collection 'CrysAlis^PRO^ [1]'
_computing_data_reduction 'CrysAlis^PRO^ [1]'
_computing_molecular_graphics 'ORTEP-3 for Windows [4]'
_computing_publication_material 'SHELXL-2018/3 [3]'
_computing_structure_refinement 'SHELXL-2018/3 [3]'
_computing_structure_solution 'SIR2008 [2]'
_diffrn_ambient_temperature 178(2)
_diffrn_detector_area_resol_mean 5.814
_diffrn_measured_fraction_theta_full 0.999
_diffrn_measured_fraction_theta_max 0.900
_diffrn_measurement_device_type 'Rigaku XtaLAB P200'
_diffrn_measurement_method \w
_diffrn_radiation_type 'Mo K\a'
_diffrn_radiation_wavelength 0.71073
_diffrn_reflns_av_R_equivalents 0.0226
_diffrn_reflns_av_unetI/netI 0.0280
_diffrn_reflns_Laue_measured_fraction_full 0.999
_diffrn_reflns_Laue_measured_fraction_max 0.900
_diffrn_reflns_limit_h_max 6
_diffrn_reflns_limit_h_min -6
_diffrn_reflns_limit_k_max 11
_diffrn_reflns_limit_k_min -11
_diffrn_reflns_limit_l_max 17
_diffrn_reflns_limit_l_min -17
_diffrn_reflns_number 8294
_diffrn_reflns_point_group_measured_fraction_full 0.999
_diffrn_reflns_point_group_measured_fraction_max 0.900
_diffrn_reflns_theta_full 25.242
_diffrn_reflns_theta_max 29.719
_diffrn_reflns_theta_min 2.502
_exptl_absorpt_coefficient_mu 0.082
_exptl_absorpt_correction_T_max 0.997
_exptl_absorpt_correction_T_min 0.630
_exptl_absorpt_correction_type multi-scan
_exptl_absorpt_process_details
;
CrysAlisPro [1]
;
_exptl_crystal_colour colourless
_exptl_crystal_density_diffrn 1.222
_exptl_crystal_description prism
_exptl_crystal_F_000 206
_exptl_crystal_size_max 0.170
_exptl_crystal_size_mid 0.071
_exptl_crystal_size_min 0.038
_refine_diff_density_max 0.339
_refine_diff_density_min -0.238
_refine_diff_density_rms 0.048
_refine_ls_extinction_coef .
_refine_ls_extinction_method none
_refine_ls_goodness_of_fit_ref 1.035
_refine_ls_hydrogen_treatment mixed
_refine_ls_matrix_type full
_refine_ls_number_parameters 136
_refine_ls_number_reflns 2669
_refine_ls_number_restraints 2
_refine_ls_restrained_S_all 1.035
_refine_ls_R_factor_all 0.0765
_refine_ls_R_factor_gt 0.0577
_refine_ls_shift/su_max 0.000
_refine_ls_shift/su_mean 0.000
_refine_ls_structure_factor_coef Fsqd
_refine_ls_weighting_details 'w=1/[\s^2^(Fo^2^)+(0.0903P)^2^+0.1357P] where P=(Fo^2^+2Fc^2^)/3'
_refine_ls_weighting_scheme calc
_refine_ls_wR_factor_gt 0.1543
_refine_ls_wR_factor_ref 0.1642
_reflns_Friedel_coverage 0.000
_reflns_Friedel_fraction_full .
_reflns_Friedel_fraction_max .
_reflns_number_gt 2051
_reflns_number_total 2669
_reflns_threshold_expression 'I > 2\s(I)'
_cod_data_source_file suppl_j_ncrs-2023-0322_suppl_001.cif
_cod_data_source_block 1
_cod_database_code 8107624
_shelx_space_group_comment
;
The symmetry employed for this shelxl refinement is uniquely defined
by the following loop, which should always be used as a source of
symmetry information in preference to the above space-group names.
They are only intended as comments.
;
_shelx_estimated_absorpt_t_min 0.986
_shelx_estimated_absorpt_t_max 0.997

loop_
_space_group_symop_operation_xyz
'x, y, z'
'-x, -y, -z'

loop_
_atom_site_label
_atom_site_type_symbol
_atom_site_fract_x
_atom_site_fract_y
_atom_site_fract_z
_atom_site_U_iso_or_equiv
_atom_site_adp_type
_atom_site_occupancy
_atom_site_site_symmetry_order
_atom_site_calc_flag
_atom_site_refinement_flags_posn
_atom_site_refinement_flags_adp
_atom_site_refinement_flags_occupancy
_atom_site_disorder_assembly
_atom_site_disorder_group
N1 N 0.3758(3) -0.27589(16) 0.82786(10) 0.0350(3) Uani 1 1 d D . . . .
H1N H 0.329(4) -0.3717(15) 0.8503(15) 0.042 Uiso 1 1 d D U . . .
N2 N 0.5405(3) -0.23138(16) 0.89468(10) 0.0346(3) Uani 1 1 d . . . . .
N3 N 0.3982(3) 0.10752(16) 0.66471(10) 0.0337(3) Uani 1 1 d . . . . .
C1 C 0.1236(4) -0.1783(2) 0.65202(14) 0.0442(4) Uani 1 1 d . . . . .
H1A H 0.151246 -0.105427 0.584907 0.066 Uiso 1 1 calc R U . . .
H1B H -0.068617 -0.148170 0.671361 0.066 Uiso 1 1 calc R U . . .
H1C H 0.168654 -0.292264 0.643182 0.066 Uiso 1 1 calc R U . . .
C2 C 0.3058(3) -0.16136(18) 0.73820(12) 0.0317(3) Uani 1 1 d . . . . .
C3 C 0.4296(3) -0.03423(18) 0.74546(12) 0.0298(3) Uani 1 1 d . . . . .
C4 C 0.5752(3) -0.08483(18) 0.84572(12) 0.0303(3) Uani 1 1 d . . . . .
C5 C 0.7477(4) -0.0015(2) 0.89961(13) 0.0377(4) Uani 1 1 d . . . . .
H5A H 0.648999 0.112537 0.896667 0.057 Uiso 1 1 calc R U . . .
H5B H 0.921213 -0.003127 0.863169 0.057 Uiso 1 1 calc R U . . .
H5C H 0.785841 -0.059339 0.974294 0.057 Uiso 1 1 calc R U . . .
C6 C 0.5444(4) 0.2089(2) 0.66352(13) 0.0425(4) Uani 1 1 d . . . . .
H6 H 0.678715 0.188058 0.719540 0.051 Uiso 1 1 calc R U . . .
C7 C 0.5171(3) 0.35839(19) 0.57931(12) 0.0342(4) Uani 1 1 d . . . . .
C8 C 0.3373(5) 0.3925(2) 0.49430(15) 0.0551(6) Uani 1 1 d . . . . .
H8 H 0.224744 0.319108 0.488502 0.066 Uiso 1 1 calc R U . . .
C9 C 0.6821(5) 0.4661(3) 0.58376(17) 0.0684(7) Uani 1 1 d . . . . .
H9 H 0.811728 0.442470 0.641721 0.082 Uiso 1 1 calc R U . . .
O1 O 0.7078(3) -0.41208(15) 1.09962(10) 0.0446(3) Uani 1 1 d D . . . .
H1O H 0.663(5) -0.360(3) 1.0361(10) 0.067 Uiso 1 1 d D U . . .
C10 C 0.9649(4) -0.3865(2) 1.12671(17) 0.0519(5) Uani 1 1 d . . . . .
H10A H 1.072846 -0.372152 1.062606 0.078 Uiso 1 1 calc R U . . .
H10B H 1.063959 -0.481744 1.179626 0.078 Uiso 1 1 calc R U . . .
H10C H 0.936004 -0.287816 1.156669 0.078 Uiso 1 1 calc R U . . .

loop_
_atom_site_aniso_label
_atom_site_aniso_U_11
_atom_site_aniso_U_22
_atom_site_aniso_U_33
_atom_site_aniso_U_23
_atom_site_aniso_U_13
_atom_site_aniso_U_12
N1 0.0447(8) 0.0278(7) 0.0339(7) -0.0014(5) -0.0033(6) -0.0154(6)
N2 0.0429(7) 0.0289(6) 0.0329(7) -0.0010(5) -0.0040(5) -0.0150(5)
N3 0.0402(7) 0.0294(7) 0.0295(7) 0.0023(5) 0.0006(5) -0.0117(5)
C1 0.0501(10) 0.0461(10) 0.0393(9) -0.0073(8) -0.0078(7) -0.0180(8)
C2 0.0352(8) 0.0305(7) 0.0294(8) -0.0039(6) 0.0016(6) -0.0099(6)
C3 0.0321(7) 0.0282(7) 0.0281(7) -0.0021(6) 0.0028(6) -0.0090(6)
C4 0.0345(7) 0.0274(7) 0.0295(7) -0.0027(6) 0.0012(6) -0.0112(6)
C5 0.0459(9) 0.0352(8) 0.0352(8) -0.0034(7) -0.0044(7) -0.0191(7)
C6 0.0518(10) 0.0387(9) 0.0339(9) 0.0094(7) -0.0094(7) -0.0196(8)
C7 0.0411(8) 0.0311(8) 0.0280(7) 0.0040(6) -0.0005(6) -0.0131(6)
C8 0.0736(13) 0.0483(11) 0.0454(11) 0.0150(8) -0.0215(9) -0.0398(10)
C9 0.0939(16) 0.0638(13) 0.0478(11) 0.0270(10) -0.0381(11) -0.0516(13)
O1 0.0582(8) 0.0359(6) 0.0399(7) 0.0079(5) -0.0148(5) -0.0253(6)
C10 0.0555(11) 0.0446(10) 0.0569(12) -0.0047(9) -0.0172(9) -0.0186(9)

loop_
_atom_type_symbol
_atom_type_description
_atom_type_scat_dispersion_real
_atom_type_scat_dispersion_imag
_atom_type_scat_source
C C 0.0033 0.0016 'International Tables Vol C Tables 4.2.6.8 and 6.1.1.4'
H H 0.0000 0.0000 'International Tables Vol C Tables 4.2.6.8 and 6.1.1.4'
N N 0.0061 0.0033 'International Tables Vol C Tables 4.2.6.8 and 6.1.1.4'
O O 0.0106 0.0060 'International Tables Vol C Tables 4.2.6.8 and 6.1.1.4'

loop_
_geom_angle_atom_site_label_1
_geom_angle_atom_site_label_2
_geom_angle_atom_site_label_3
_geom_angle
_geom_angle_site_symmetry_1
_geom_angle_site_symmetry_3
C2 N1 N2 111.73(12) . .
C2 N1 H1N 130.9(13) . .
N2 N1 H1N 117.3(13) . .
C4 N2 N1 106.33(12) . .
C6 N3 C3 121.82(14) . .
C2 C1 H1A 109.5 . .
C2 C1 H1B 109.5 . .
H1A C1 H1B 109.5 . .
C2 C1 H1C 109.5 . .
H1A C1 H1C 109.5 . .
H1B C1 H1C 109.5 . .
N1 C2 C3 107.02(13) . .
N1 C2 C1 122.72(14) . .
C3 C2 C1 130.25(14) . .
C2 C3 N3 122.35(14) . .
C2 C3 C4 105.17(13) . .
N3 C3 C4 132.48(14) . .
N2 C4 C3 109.75(13) . .
N2 C4 C5 119.32(13) . .
C3 C4 C5 130.93(13) . .
C4 C5 H5A 109.5 . .
C4 C5 H5B 109.5 . .
H5A C5 H5B 109.5 . .
C4 C5 H5C 109.5 . .
H5A C5 H5C 109.5 . .
H5B C5 H5C 109.5 . .
N3 C6 C7 123.01(15) . .
N3 C6 H6 118.5 . .
C7 C6 H6 118.5 . .
C8 C7 C9 118.28(15) . .
C8 C7 C6 121.68(15) . .
C9 C7 C6 120.01(15) . .
C7 C8 C9 120.15(16) . 2_666
C7 C8 H8 119.9 . .
C9 C8 H8 119.9 2_666 .
C7 C9 C8 121.54(17) . 2_666
C7 C9 H9 119.2 . .
C8 C9 H9 119.2 2_666 .
C10 O1 H1O 108.1(16) . .
O1 C10 H10A 109.5 . .
O1 C10 H10B 109.5 . .
H10A C10 H10B 109.5 . .
O1 C10 H10C 109.5 . .
H10A C10 H10C 109.5 . .
H10B C10 H10C 109.5 . .

loop_
_geom_bond_atom_site_label_1
_geom_bond_atom_site_label_2
_geom_bond_distance
_geom_bond_site_symmetry_2
N1 C2 1.3357(19) .
N1 N2 1.3636(18) .
N1 H1N 0.893(9) .
N2 C4 1.3291(19) .
N3 C6 1.256(2) .
N3 C3 1.3994(18) .
C1 C2 1.492(2) .
C1 H1A 0.9800 .
C1 H1B 0.9800 .
C1 H1C 0.9800 .
C2 C3 1.391(2) .
C3 C4 1.419(2) .
C4 C5 1.497(2) .
C5 H5A 0.9800 .
C5 H5B 0.9800 .
C5 H5C 0.9800 .
C6 C7 1.472(2) .
C6 H6 0.9500 .
C7 C8 1.361(2) .
C7 C9 1.382(2) .
C8 C9 1.385(2) 2_666
C8 H8 0.9500 .
C9 H9 0.9500 .
O1 C10 1.414(2) .
O1 H1O 0.846(10) .
C10 H10A 0.9800 .
C10 H10B 0.9800 .
C10 H10C 0.9800 .

loop_
_geom_torsion_atom_site_label_1
_geom_torsion_atom_site_label_2
_geom_torsion_atom_site_label_3
_geom_torsion_atom_site_label_4
_geom_torsion
_geom_torsion_site_symmetry_1
_geom_torsion_site_symmetry_2
_geom_torsion_site_symmetry_3
_geom_torsion_site_symmetry_4
C2 N1 N2 C4 0.01(18) . . . .
N2 N1 C2 C3 -0.03(18) . . . .
N2 N1 C2 C1 -179.20(15) . . . .
N1 C2 C3 N3 -179.67(13) . . . .
C1 C2 C3 N3 -0.6(3) . . . .
N1 C2 C3 C4 0.04(17) . . . .
C1 C2 C3 C4 179.13(16) . . . .
C6 N3 C3 C2 -168.19(16) . . . .
C6 N3 C3 C4 12.2(3) . . . .
N1 N2 C4 C3 0.02(17) . . . .
N1 N2 C4 C5 179.77(14) . . . .
C2 C3 C4 N2 -0.04(17) . . . .
N3 C3 C4 N2 179.63(15) . . . .
C2 C3 C4 C5 -179.75(16) . . . .
N3 C3 C4 C5 -0.1(3) . . . .
C3 N3 C6 C7 179.61(15) . . . .
N3 C6 C7 C8 -2.8(3) . . . .
N3 C6 C7 C9 179.0(2) . . . .
C9 C7 C8 C9 -1.5(4) . . . 2_666
C6 C7 C8 C9 -179.7(2) . . . 2_666
C8 C7 C9 C8 1.5(4) . . . 2_666
C6 C7 C9 C8 179.7(2) . . . 2_666
